data_7246243
loop_
_publ_author_name
'Zhang, Zhi-Hao'
'Ge, Jia-Lu'
'Li, Yan'
'Li, Qing'
'Ma, Pin-Pin'
'Tang, Xiao-Yan'
'Zhang, Wen-Hua'
'Young, David J.'

_publ_section_title
;
 Two-dimensional Cd3-based metal--organic frameworks with halogen bonding
 sites for the uptake of I2
;
_journal_issue 12
_journal_name_full CrystEngComm
_journal_page_first 1775
_journal_page_last 1781
_journal_paper_doi 10.1039/D2CE01582J
_journal_volume 25
_journal_year 2023
_chemical_formula_moiety 'C78 H46 Cd3 N8 O12'
_chemical_formula_sum 'C78 H46 Cd3 N8 O12'
_chemical_formula_weight 1624.43
_space_group_crystal_system triclinic
_space_group_IT_number 2
_space_group_name_Hall '-P 1'
_space_group_name_H-M_alt 'P -1'
_atom_sites_solution_hydrogens geom
_audit_creation_method SHELXL-2016/6
_audit_update_record
;
2022-11-03 deposited with the CCDC.	2023-02-14 downloaded from the CCDC.
;
_cell_angle_alpha 78.032(8)
_cell_angle_beta 78.169(7)
_cell_angle_gamma 80.196(7)
_cell_formula_units_Z 1
_cell_length_a 12.986(6)
_cell_length_b 13.000(7)
_cell_length_c 13.638(7)
_cell_measurement_reflns_used 6330
_cell_measurement_temperature 213(2)
_cell_measurement_theta_max 21.24
_cell_measurement_theta_min 2.26
_cell_volume 2184.7(19)
_computing_cell_refinement 'Bruker Apex II'
_computing_data_collection 'Bruker Apex II'
_computing_data_reduction 'Bruker Apex II'
_computing_molecular_graphics 'SHELXL-2016/6 (Sheldrick, 2016)'
_computing_publication_material 'publCIF (Westrip, 2010)'
_computing_structure_refinement 'SHELXL-2016/6 (Sheldrick, 2016)'
_computing_structure_solution 'SHELXL-2016/6 (Sheldrick, 2016)'
_diffrn_ambient_temperature 213(2)
_diffrn_measured_fraction_theta_full 0.951
_diffrn_measured_fraction_theta_max 0.904
_diffrn_measurement_device_type 'Bruker Apex II'
_diffrn_measurement_method 'phi and omega scans'
_diffrn_radiation_type MoK\a
_diffrn_radiation_wavelength 0.71073
_diffrn_reflns_av_R_equivalents 0.1087
_diffrn_reflns_av_unetI/netI 0.2568
_diffrn_reflns_Laue_measured_fraction_full 0.951
_diffrn_reflns_Laue_measured_fraction_max 0.904
_diffrn_reflns_limit_h_max 16
_diffrn_reflns_limit_h_min -16
_diffrn_reflns_limit_k_max 16
_diffrn_reflns_limit_k_min -16
_diffrn_reflns_limit_l_max 17
_diffrn_reflns_limit_l_min -17
_diffrn_reflns_number 8620
_diffrn_reflns_point_group_measured_fraction_full 0.951
_diffrn_reflns_point_group_measured_fraction_max 0.904
_diffrn_reflns_theta_full 25.242
_diffrn_reflns_theta_max 26.967
_diffrn_reflns_theta_min 1.551
_diffrn_standards_decay_% 0
_diffrn_standards_interval_count 0
_diffrn_standards_interval_time 0
_diffrn_standards_number 0
_exptl_absorpt_coefficient_mu 0.779
_exptl_absorpt_correction_T_max 0.843
_exptl_absorpt_correction_T_min 0.792
_exptl_absorpt_correction_type multi-scan
_exptl_absorpt_process_details
;
 Sheldrick, G.M. SADABS (Program for Scaling and Correction of Area Detector
 Data), version 2008/1; University of G\"ottingen: G\"ottingen, Germany, 2008.
;
_exptl_crystal_colour colourless
_exptl_crystal_density_diffrn 1.235
_exptl_crystal_description block
_exptl_crystal_F_000 810
_exptl_crystal_size_max 0.350
_exptl_crystal_size_mid 0.250
_exptl_crystal_size_min 0.220
_refine_diff_density_max 1.701
_refine_diff_density_min -1.168
_refine_diff_density_rms 0.150
_refine_ls_extinction_method none
_refine_ls_goodness_of_fit_ref 1.047
_refine_ls_hydrogen_treatment constr
_refine_ls_matrix_type full
_refine_ls_number_parameters 440
_refine_ls_number_reflns 8620
_refine_ls_number_restraints 330
_refine_ls_restrained_S_all 1.028
_refine_ls_R_factor_all 0.2405
_refine_ls_R_factor_gt 0.1034
_refine_ls_shift/su_max 0.000
_refine_ls_shift/su_mean 0.000
_refine_ls_structure_factor_coef Fsqd
_refine_ls_weighting_details 'w=1/[\s^2^(Fo^2^)+(0.0600P)^2^+2.0000P] where P=(Fo^2^+2Fc^2^)/3'
_refine_ls_weighting_scheme calc
_refine_ls_wR_factor_gt 0.2081
_refine_ls_wR_factor_ref 0.2376
_reflns_Friedel_coverage 0.000
_reflns_number_gt 2683
_reflns_number_total 8620
_reflns_threshold_expression 'I > 2\s(I)'
_cod_data_source_file d2ce01582j2.cif
_cod_data_source_block 4PYCN
_cod_depositor_comments 'Adding full bibliography for 7246242--7246243.cif.'
_cod_original_cell_volume 2184.8(19)
_cod_database_code 7246243
_publcif_datablock.id {c40cab20-0fd8-421c-b339-c0a63e01eb32}

_shelx_shelxl_version_number 2016/6
_shelx_space_group_comment
;
The symmetry employed for this shelxl refinement is uniquely defined
by the following loop, which should always be used as a source of
symmetry information in preference to the above space-group names.
They are only intended as comments.
;
_shelx_estimated_absorpt_t_min 0.772
_shelx_estimated_absorpt_t_max 0.847

loop_
_space_group_symop_operation_xyz
'x, y, z'
'-x, -y, -z'

loop_
_atom_site_label
_atom_site_type_symbol
_atom_site_fract_x
_atom_site_fract_y
_atom_site_fract_z
_atom_site_U_iso_or_equiv
_atom_site_adp_type
_atom_site_occupancy
_atom_site_site_symmetry_order
_atom_site_calc_flag
_atom_site_refinement_flags_posn
_atom_site_refinement_flags_adp
_atom_site_refinement_flags_occupancy
_atom_site_disorder_assembly
_atom_site_disorder_group
Cd1 Cd 2.000000 0.000000 1.000000 0.0587(5) Uani 1 2 d S . P . .
Cd2 Cd 1.76826(7) -0.14303(8) 0.98147(8) 0.0746(4) Uani 1 1 d . . . . .
O1 O 1.8634(5) 0.1038(6) 0.9394(6) 0.068(2) Uani 1 1 d . . . . .
O2 O 1.7230(6) 0.0309(7) 0.9533(7) 0.084(3) Uani 1 1 d . . . . .
O5 O 0.9557(6) 0.8479(7) 0.9582(6) 0.068(3) Uani 1 1 d . . . . .
O6 O 0.8889(6) 0.7705(7) 0.8650(6) 0.074(3) Uani 1 1 d . . . . .
N2 N 2.2087(18) 0.2424(17) 0.4513(15) 0.213(10) Uani 1 1 d . . . . .
N3 N 1.6486(8) -0.1557(9) 0.8823(9) 0.077(4) Uani 1 1 d . . . . .
N4 N 1.3897(15) -0.0976(17) 0.6200(17) 0.164(8) Uani 1 1 d . . . . .
C1 C 1.7733(10) 0.1020(10) 0.9316(9) 0.0611(18) Uani 1 1 d . . . . .
C2 C 1.7109(8) 0.2066(9) 0.8884(9) 0.0611(18) Uani 1 1 d . . . . .
C3 C 1.7649(8) 0.2944(9) 0.8421(9) 0.0611(18) Uani 1 1 d . . . . .
H3A H 1.838001 0.290213 0.841528 0.073 Uiso 1 1 calc R U . . .
C4 C 1.7098(10) 0.3865(10) 0.7977(9) 0.075(4) Uani 1 1 d . . . . .
H4A H 1.747128 0.442922 0.762363 0.089 Uiso 1 1 calc R U . . .
C5 C 1.6070(10) 0.3974(9) 0.8035(9) 0.069(4) Uani 1 1 d . . . . .
C6 C 1.5518(9) 0.3114(10) 0.8570(10) 0.076(4) Uani 1 1 d . . . . .
H6A H 1.477304 0.318907 0.866280 0.091 Uiso 1 1 calc R U . . .
C7 C 1.6069(8) 0.2185(9) 0.8947(9) 0.0611(18) Uani 1 1 d . . . . .
H7A H 1.569958 0.160700 0.926173 0.073 Uiso 1 1 calc R U . . .
O3 O 1.685(2) 0.8712(10) 0.1433(15) 0.066(5) Uani 0.52(3) 1 d D U P A 1
O4 O 1.739(2) 0.7083(17) 0.1109(17) 0.066(5) Uani 0.52(3) 1 d D U P A 1
C8 C 1.6879(8) 0.7697(10) 0.1688(9) 0.053(3) Uani 0.52(3) 1 d D U P A 1
C9 C 1.6522(14) 0.7292(13) 0.2779(8) 0.052(6) Uani 0.52(3) 1 d DG U P A 1
C10 C 1.5971(19) 0.7994(13) 0.3408(11) 0.053(7) Uani 0.52(3) 1 d DG U P A 1
H10A H 1.586897 0.872526 0.314844 0.064 Uiso 0.52(3) 1 calc R U P A 1
C11 C 1.5572(18) 0.7615(17) 0.4421(10) 0.043(6) Uani 0.52(3) 1 d DG U P A 1
H11A H 1.519941 0.808991 0.484688 0.051 Uiso 0.52(3) 1 calc R U P A 1
C12 C 1.5723(14) 0.6534(18) 0.4805(8) 0.059(7) Uani 0.52(3) 1 d DG U P A 1
C13 C 1.6273(19) 0.5831(14) 0.4176(13) 0.041(4) Uani 0.52(3) 1 d DG U P A 1
H13A H 1.637522 0.509988 0.443608 0.050 Uiso 0.52(3) 1 calc R U P A 1
C14 C 1.6673(18) 0.6210(13) 0.3163(12) 0.041(4) Uani 0.52(3) 1 d DG U P A 1
H14A H 1.704478 0.573521 0.273764 0.050 Uiso 0.52(3) 1 calc R U P A 1
O3A O 1.643(2) 0.8597(15) 0.1293(16) 0.066(5) Uani 0.48(3) 1 d D U P A 2
O4A O 1.766(2) 0.718(2) 0.1218(18) 0.066(5) Uani 0.48(3) 1 d D U P A 2
C8A C 1.6879(8) 0.7697(10) 0.1688(9) 0.053(3) Uani 0.48(3) 1 d D U P A 2
C9A C 1.6472(15) 0.7242(16) 0.2759(9) 0.057(7) Uani 0.48(3) 1 d DG U P A 2
C10A C 1.5589(18) 0.7771(19) 0.3303(13) 0.059(8) Uani 0.48(3) 1 d DG U P A 2
H10B H 1.524119 0.841022 0.298717 0.071 Uiso 0.48(3) 1 calc R U P A 2
C11A C 1.5221(18) 0.736(2) 0.4315(12) 0.054(8) Uani 0.48(3) 1 d DG U P A 2
H11B H 1.462373 0.771325 0.468264 0.065 Uiso 0.48(3) 1 calc R U P A 2
C12A C 1.5735(15) 0.641(2) 0.4782(9) 0.063(8) Uani 0.48(3) 1 d DG U P A 2
C13A C 1.6618(18) 0.5881(17) 0.4238(13) 0.041(4) Uani 0.48(3) 1 d DG U P A 2
H13B H 1.696534 0.524205 0.455420 0.050 Uiso 0.48(3) 1 calc R U P A 2
C14A C 1.6986(16) 0.6297(17) 0.3227(13) 0.041(4) Uani 0.48(3) 1 d DG U P A 2
H14B H 1.758283 0.593901 0.285873 0.050 Uiso 0.48(3) 1 calc R U P A 2
C15 C 0.9691(10) 0.7904(10) 0.8918(8) 0.057(4) Uani 1 1 d . . . . .
C16 C 1.0771(9) 0.7439(9) 0.8518(9) 0.057(4) Uani 1 1 d . . . . .
C17 C 1.1575(8) 0.7320(9) 0.9076(9) 0.054(3) Uani 1 1 d . . . . .
H17A H 1.143753 0.753795 0.971179 0.064 Uiso 1 1 calc R U . . .
C18 C 1.2564(9) 0.6885(9) 0.8695(9) 0.068(4) Uani 1 1 d . . . . .
H18A H 1.311053 0.678858 0.907613 0.082 Uiso 1 1 calc R U . . .
C19 C 1.2777(9) 0.6586(9) 0.7762(9) 0.059(4) Uani 1 1 d . . . . .
C20 C 1.1942(9) 0.6675(11) 0.7197(10) 0.076(4) Uani 1 1 d . . . . .
H20A H 1.206777 0.642073 0.658110 0.091 Uiso 1 1 calc R U . . .
C21 C 1.0946(9) 0.7145(9) 0.7581(9) 0.064(4) Uani 1 1 d . . . . .
H21A H 1.039330 0.726307 0.720468 0.077 Uiso 1 1 calc R U . . .
C22 C 1.5448(9) 0.4909(9) 0.7454(9) 0.061(4) Uani 1 1 d . . . . .
C23 C 1.5829(9) 0.5305(9) 0.6471(9) 0.072(4) Uani 1 1 d . . . . .
H23A H 1.652176 0.503850 0.618966 0.087 Uiso 1 1 calc R U . . .
C24 C 1.5265(10) 0.6071(9) 0.5863(8) 0.064(4) Uani 1 1 d . . . . .
C25 C 1.4279(8) 0.6458(9) 0.6312(9) 0.062(4) Uani 1 1 d . . . . .
H25A H 1.386821 0.698669 0.591872 0.074 Uiso 1 1 calc R U . . .
C26 C 1.3858(8) 0.6114(9) 0.7305(9) 0.054(3) Uani 1 1 d . . . . .
C27 C 1.4448(9) 0.5322(9) 0.7863(8) 0.074(4) Uani 1 1 d . . . . .
H27A H 1.416076 0.505590 0.854086 0.088 Uiso 1 1 calc R U . . .
N1 N 2.0879(6) 0.0657(7) 0.8387(5) 0.066(3) Uani 1 1 d G . . . .
C28 C 2.1468(7) 0.0049(6) 0.7685(8) 0.094(5) Uani 1 1 d G . . . .
H28A H 2.164974 -0.068469 0.788824 0.113 Uiso 1 1 calc R U . . .
C29 C 2.1789(8) 0.0528(10) 0.6682(7) 0.109(6) Uani 1 1 d G . . . .
H29A H 2.218752 0.011690 0.620746 0.131 Uiso 1 1 calc R U . . .
C30 C 2.1520(9) 0.1613(10) 0.6381(6) 0.121(6) Uani 1 1 d G . . . .
C31 C 2.0931(9) 0.2220(7) 0.7083(9) 0.099(5) Uani 1 1 d G . . . .
H31A H 2.074959 0.295414 0.687938 0.118 Uiso 1 1 calc R U . . .
C32 C 2.0610(6) 0.1742(7) 0.8086(8) 0.090(5) Uani 1 1 d G . . . .
H32A H 2.021180 0.215257 0.856017 0.108 Uiso 1 1 calc R U . . .
C33 C 2.1843(16) 0.2100(18) 0.5351(16) 0.140(8) Uani 1 1 d . . . . .
C34 C 1.5650(11) -0.0803(12) 0.8858(11) 0.081(4) Uani 1 1 d . . . . .
H34A H 1.556108 -0.032429 0.930890 0.098 Uiso 1 1 calc R U . . .
C35 C 1.4916(12) -0.0722(11) 0.8238(14) 0.092(5) Uani 1 1 d . . . . .
H35A H 1.427495 -0.026557 0.834449 0.110 Uiso 1 1 calc R U . . .
C36 C 1.5098(17) -0.1276(15) 0.7494(14) 0.109(6) Uani 1 1 d . . . . .
C37 C 1.5986(17) -0.2008(17) 0.7438(14) 0.138(8) Uani 1 1 d . . . . .
H37A H 1.612733 -0.245117 0.694825 0.166 Uiso 1 1 calc R U . . .
C38 C 1.6643(11) -0.2088(13) 0.8078(14) 0.102(6) Uani 1 1 d . . . . .
H38A H 1.727284 -0.256301 0.799168 0.122 Uiso 1 1 calc R U . . .
C39 C 1.4478(19) -0.109(2) 0.677(2) 0.152(9) Uani 1 1 d . . . . .

loop_
_atom_site_aniso_label
_atom_site_aniso_U_11
_atom_site_aniso_U_22
_atom_site_aniso_U_33
_atom_site_aniso_U_23
_atom_site_aniso_U_13
_atom_site_aniso_U_12
Cd1 0.0509(8) 0.0482(9) 0.0694(10) 0.0012(8) -0.0138(7) 0.0041(6)
Cd2 0.0621(7) 0.0655(8) 0.0788(8) 0.0022(6) -0.0004(5) 0.0065(5)
O1 0.030(4) 0.077(6) 0.091(6) 0.006(5) -0.025(4) -0.001(4)
O2 0.044(5) 0.055(6) 0.140(9) 0.008(6) -0.019(5) -0.004(4)
O5 0.055(5) 0.090(7) 0.044(5) 0.004(5) -0.005(4) 0.006(4)
O6 0.040(5) 0.103(7) 0.078(6) -0.021(5) -0.012(4) 0.008(5)
N2 0.25(2) 0.22(2) 0.114(15) 0.003(16) 0.057(16) -0.032(17)
N3 0.053(7) 0.079(8) 0.079(8) -0.007(7) 0.004(6) 0.014(6)
N4 0.141(17) 0.181(19) 0.19(2) -0.101(16) -0.041(14) 0.035(14)
C1 0.036(3) 0.062(4) 0.075(4) 0.014(3) -0.008(3) -0.013(3)
C2 0.036(3) 0.062(4) 0.075(4) 0.014(3) -0.008(3) -0.013(3)
C3 0.036(3) 0.062(4) 0.075(4) 0.014(3) -0.008(3) -0.013(3)
C4 0.076(9) 0.057(9) 0.065(9) 0.027(7) -0.006(7) 0.008(7)
C5 0.054(8) 0.056(8) 0.064(9) 0.020(7) 0.012(7) 0.022(6)
C6 0.037(7) 0.069(9) 0.100(11) 0.019(8) -0.002(7) 0.002(6)
C7 0.036(3) 0.062(4) 0.075(4) 0.014(3) -0.008(3) -0.013(3)
O3 0.054(9) 0.062(4) 0.057(5) 0.010(3) 0.006(6) 0.017(5)
O4 0.054(9) 0.062(4) 0.057(5) 0.010(3) 0.006(6) 0.017(5)
C8 0.033(6) 0.066(6) 0.050(5) 0.006(4) -0.002(4) -0.005(5)
C9 0.046(11) 0.049(8) 0.050(7) 0.001(6) 0.000(9) -0.002(10)
C10 0.046(13) 0.046(9) 0.053(8) 0.002(7) 0.002(10) 0.010(10)
C11 0.042(12) 0.040(8) 0.046(8) -0.004(8) -0.006(9) -0.012(10)
C12 0.050(12) 0.048(10) 0.062(10) 0.005(8) 0.010(11) 0.004(11)
C13 0.019(8) 0.039(4) 0.061(5) 0.000(4) 0.000(5) -0.008(5)
C14 0.019(8) 0.039(4) 0.061(5) 0.000(4) 0.000(5) -0.008(5)
O3A 0.054(9) 0.062(4) 0.057(5) 0.010(3) 0.006(6) 0.017(5)
O4A 0.054(9) 0.062(4) 0.057(5) 0.010(3) 0.006(6) 0.017(5)
C8A 0.033(6) 0.066(6) 0.050(5) 0.006(4) -0.002(4) -0.005(5)
C9A 0.047(12) 0.057(11) 0.051(9) 0.002(8) 0.006(9) 0.005(9)
C10A 0.043(14) 0.060(13) 0.053(10) 0.006(10) 0.004(9) 0.018(10)
C11A 0.062(14) 0.043(14) 0.041(10) -0.003(10) 0.001(10) 0.018(10)
C12A 0.051(13) 0.052(13) 0.061(11) 0.011(10) 0.009(10) 0.014(10)
C13A 0.019(8) 0.039(4) 0.061(5) 0.000(4) 0.000(5) -0.008(5)
C14A 0.019(8) 0.039(4) 0.061(5) 0.000(4) 0.000(5) -0.008(5)
C15 0.062(9) 0.080(10) 0.016(6) -0.017(6) 0.005(6) 0.024(7)
C16 0.049(7) 0.048(8) 0.059(8) -0.004(7) 0.005(6) 0.011(6)
C17 0.046(7) 0.061(9) 0.056(8) -0.024(7) 0.001(6) -0.008(6)
C18 0.060(8) 0.076(10) 0.049(8) -0.002(7) -0.005(6) 0.028(7)
C19 0.063(8) 0.052(8) 0.049(8) 0.001(7) -0.003(7) 0.013(6)
C20 0.054(8) 0.105(12) 0.061(9) -0.031(8) -0.002(7) 0.020(7)
C21 0.074(9) 0.070(9) 0.050(8) -0.024(7) -0.023(7) 0.018(7)
C22 0.053(7) 0.048(8) 0.062(8) 0.013(7) 0.005(6) 0.003(6)
C23 0.049(7) 0.060(8) 0.071(9) 0.023(7) 0.015(6) 0.023(6)
C24 0.087(9) 0.038(7) 0.043(7) 0.004(6) 0.007(6) 0.022(6)
C25 0.055(7) 0.061(8) 0.048(8) 0.009(6) -0.008(6) 0.030(6)
C26 0.044(7) 0.067(9) 0.051(8) -0.029(7) -0.007(6) 0.012(6)
C27 0.082(9) 0.053(8) 0.045(7) 0.027(6) 0.010(6) 0.035(7)
N1 0.063(7) 0.095(9) 0.045(6) -0.021(7) 0.004(5) -0.028(6)
C28 0.105(11) 0.066(10) 0.097(12) -0.031(10) 0.006(10) 0.018(8)
C29 0.120(14) 0.131(16) 0.055(11) -0.011(10) 0.013(9) 0.003(12)
C30 0.110(15) 0.123(17) 0.132(18) -0.042(16) -0.014(13) -0.008(12)
C31 0.099(12) 0.107(13) 0.082(12) -0.006(12) -0.017(9) -0.004(10)
C32 0.083(10) 0.083(12) 0.100(13) 0.016(10) -0.035(9) -0.017(9)
C33 0.140(17) 0.18(2) 0.080(14) -0.013(15) 0.023(13) -0.023(14)
C34 0.068(10) 0.100(13) 0.080(11) -0.023(9) -0.009(8) -0.022(9)
C35 0.095(12) 0.060(10) 0.122(14) -0.042(11) -0.020(11) 0.017(8)
C36 0.151(18) 0.095(14) 0.087(13) -0.027(11) -0.064(12) 0.032(12)
C37 0.152(19) 0.18(2) 0.113(16) -0.096(15) -0.054(14) 0.021(16)
C38 0.075(10) 0.129(15) 0.130(15) -0.105(13) -0.041(10) 0.035(9)
C39 0.12(2) 0.17(2) 0.19(3) -0.09(2) -0.056(17) 0.017(16)

loop_
_atom_type_symbol
_atom_type_description
_atom_type_scat_dispersion_real
_atom_type_scat_dispersion_imag
_atom_type_scat_source
C C 0.0033 0.0016 'International Tables Vol C Tables 4.2.6.8 and 6.1.1.4'
H H 0.0000 0.0000 'International Tables Vol C Tables 4.2.6.8 and 6.1.1.4'
N N 0.0061 0.0033 'International Tables Vol C Tables 4.2.6.8 and 6.1.1.4'
O O 0.0106 0.0060 'International Tables Vol C Tables 4.2.6.8 and 6.1.1.4'
Cd Cd -0.8075 1.2024 'International Tables Vol C Tables 4.2.6.8 and 6.1.1.4'

loop_
_geom_angle_atom_site_label_1
_geom_angle_atom_site_label_2
_geom_angle_atom_site_label_3
_geom_angle
_geom_angle_site_symmetry_1
_geom_angle_site_symmetry_3
_geom_angle_publ_flag
O1 Cd1 O1 180.0(2) . 2_957 ?
O1 Cd1 N1 81.2(3) . . ?
O1 Cd1 N1 98.8(3) 2_957 . ?
O1 Cd1 N1 98.8(3) . 2_957 ?
O1 Cd1 N1 81.2(3) 2_957 2_957 ?
N1 Cd1 N1 180.0 . 2_957 ?
O1 Cd1 O5 92.5(3) . 1_645 ?
O1 Cd1 O5 87.5(3) 2_957 1_645 ?
N1 Cd1 O5 96.6(3) . 1_645 ?
N1 Cd1 O5 83.4(3) 2_957 1_645 ?
O1 Cd1 O5 87.5(3) . 2_867 ?
O1 Cd1 O5 92.5(3) 2_957 2_867 ?
N1 Cd1 O5 83.4(3) . 2_867 ?
N1 Cd1 O5 96.6(3) 2_957 2_867 ?
O5 Cd1 O5 180.00(16) 1_645 2_867 ?
O2 Cd2 O3 83.0(4) . 1_546 ?
O2 Cd2 N3 88.4(4) . . ?
O3 Cd2 N3 111.0(8) 1_546 . ?
O2 Cd2 O6 122.2(3) . 1_645 ?
O3 Cd2 O6 152.1(5) 1_546 1_645 ?
N3 Cd2 O6 83.6(4) . 1_645 ?
O2 Cd2 O3A 84.9(5) . 1_546 ?
O3 Cd2 O3A 16.5(9) 1_546 1_546 ?
N3 Cd2 O3A 94.7(9) . 1_546 ?
O6 Cd2 O3A 152.7(5) 1_645 1_546 ?
O2 Cd2 O4A 137.6(5) . 1_546 ?
O3 Cd2 O4A 55.1(5) 1_546 1_546 ?
N3 Cd2 O4A 110.9(10) . 1_546 ?
O6 Cd2 O4A 97.9(4) 1_645 1_546 ?
O2 Cd2 O4 139.8(4) . 1_546 ?
O3 Cd2 O4 57.2(5) 1_546 1_546 ?
N3 Cd2 O4 99.8(8) . 1_546 ?
O6 Cd2 O4 98.0(4) 1_645 1_546 ?
O2 Cd2 O5 100.1(3) . 1_645 ?
O3 Cd2 O5 113.5(8) 1_546 1_645 ?
N3 Cd2 O5 135.4(3) . 1_645 ?
O6 Cd2 O5 54.8(3) 1_645 1_645 ?
O4 Cd2 O5 101.0(7) 1_546 1_645 ?
O2 Cd2 C8 111.6(4) . 1_546 ?
O3 Cd2 C8 29.1(4) 1_546 1_546 ?
N3 Cd2 C8 105.3(4) . 1_546 ?
O6 Cd2 C8 125.7(4) 1_645 1_546 ?
O4 Cd2 C8 28.2(4) 1_546 1_546 ?
O5 Cd2 C8 111.6(3) 1_645 1_546 ?
O2 Cd2 C15 114.5(4) . 1_645 ?
O3 Cd2 C15 135.6(7) 1_546 1_645 ?
N3 Cd2 C15 110.0(4) . 1_645 ?
O6 Cd2 C15 27.3(3) 1_645 1_645 ?
O4 Cd2 C15 99.6(5) 1_546 1_645 ?
O5 Cd2 C15 27.5(3) 1_645 1_645 ?
C8 Cd2 C15 121.4(3) 1_546 1_645 ?
C1 O1 Cd1 141.0(8) . . ?
C1 O2 Cd2 132.4(8) . . ?
C15 O5 Cd1 145.9(8) . 1_465 ?
C15 O5 Cd2 91.8(7) . 1_465 ?
Cd1 O5 Cd2 109.8(3) 1_465 1_465 ?
C15 O6 Cd2 94.7(7) . 1_465 ?
C38 N3 C34 116.2(13) . . ?
C38 N3 Cd2 127.7(9) . . ?
C34 N3 Cd2 113.8(11) . . ?
O2 C1 O1 129.7(12) . . ?
O2 C1 C2 112.9(11) . . ?
O1 C1 C2 117.4(12) . . ?
C7 C2 C3 118.2(11) . . ?
C7 C2 C1 122.2(11) . . ?
C3 C2 C1 119.5(10) . . ?
C4 C3 C2 119.5(11) . . ?
C4 C3 H3A 120.2 . . ?
C2 C3 H3A 120.2 . . ?
C5 C4 C3 121.6(12) . . ?
C5 C4 H4A 119.2 . . ?
C3 C4 H4A 119.2 . . ?
C4 C5 C6 118.5(10) . . ?
C4 C5 C22 123.6(11) . . ?
C6 C5 C22 117.5(11) . . ?
C7 C6 C5 119.7(11) . . ?
C7 C6 H6A 120.2 . . ?
C5 C6 H6A 120.2 . . ?
C2 C7 C6 122.1(12) . . ?
C2 C7 H7A 119.0 . . ?
C6 C7 H7A 119.0 . . ?
C8 O3 Cd2 91.5(11) . 1_564 ?
C8 O4 Cd2 88.9(13) . 1_564 ?
O4 C8 O3 121.9(14) . . ?
O4 C8 C9 120.6(15) . . ?
O3 C8 C9 115.8(13) . . ?
O4 C8 Cd2 62.9(12) . 1_564 ?
O3 C8 Cd2 59.4(9) . 1_564 ?
C9 C8 Cd2 172.3(11) . 1_564 ?
C10 C9 C14 120.0 . . ?
C10 C9 C8 119.4(11) . . ?
C14 C9 C8 120.5(11) . . ?
C11 C10 C9 120.0 . . ?
C11 C10 H10A 120.0 . . ?
C9 C10 H10A 120.0 . . ?
C10 C11 C12 120.0 . . ?
C10 C11 H11A 120.0 . . ?
C12 C11 H11A 120.0 . . ?
C13 C12 C11 120.0 . . ?
C13 C12 C24 117.2(14) . . ?
C11 C12 C24 122.7(14) . . ?
C14 C13 C12 120.0 . . ?
C14 C13 H13A 120.0 . . ?
C12 C13 H13A 120.0 . . ?
C13 C14 C9 120.0 . . ?
C13 C14 H14A 120.0 . . ?
C9 C14 H14A 120.0 . . ?
O4A C8A O3A 123.5(15) . . ?
O4A C8A C9A 117.7(15) . . ?
O3A C8A C9A 118.8(13) . . ?
C10A C9A C14A 120.0 . . ?
C10A C9A C8A 120.0(11) . . ?
C14A C9A C8A 120.0(11) . . ?
C9A C10A C11A 120.0 . . ?
C9A C10A H10B 120.0 . . ?
C11A C10A H10B 120.0 . . ?
C10A C11A C12A 120.0 . . ?
C10A C11A H11B 120.0 . . ?
C12A C11A H11B 120.0 . . ?
C11A C12A C13A 120.0 . . ?
C11A C12A C24 114.1(14) . . ?
C13A C12A C24 125.9(14) . . ?
C14A C13A C12A 120.0 . . ?
C14A C13A H13B 120.0 . . ?
C12A C13A H13B 120.0 . . ?
C13A C14A C9A 120.0 . . ?
C13A C14A H14B 120.0 . . ?
C9A C14A H14B 120.0 . . ?
O6 C15 O5 118.6(10) . . ?
O6 C15 C16 121.9(13) . . ?
O5 C15 C16 119.5(13) . . ?
O6 C15 Cd2 58.0(6) . 1_465 ?
O5 C15 Cd2 60.7(5) . 1_465 ?
C16 C15 Cd2 173.8(8) . 1_465 ?
C21 C16 C17 122.0(10) . . ?
C21 C16 C15 117.8(12) . . ?
C17 C16 C15 120.2(12) . . ?
C18 C17 C16 119.1(11) . . ?
C18 C17 H17A 120.4 . . ?
C16 C17 H17A 120.4 . . ?
C17 C18 C19 120.9(12) . . ?
C17 C18 H18A 119.6 . . ?
C19 C18 H18A 119.6 . . ?
C18 C19 C20 120.2(10) . . ?
C18 C19 C26 122.7(12) . . ?
C20 C19 C26 117.0(11) . . ?
C21 C20 C19 118.3(11) . . ?
C21 C20 H20A 120.9 . . ?
C19 C20 H20A 120.9 . . ?
C16 C21 C20 119.3(11) . . ?
C16 C21 H21A 120.3 . . ?
C20 C21 H21A 120.3 . . ?
C23 C22 C27 117.5(10) . . ?
C23 C22 C5 120.5(9) . . ?
C27 C22 C5 121.7(10) . . ?
C22 C23 C24 123.9(10) . . ?
C22 C23 H23A 118.1 . . ?
C24 C23 H23A 118.1 . . ?
C25 C24 C23 116.0(10) . . ?
C25 C24 C12A 124.4(12) . . ?
C23 C24 C12A 119.6(12) . . ?
C25 C24 C12 121.0(12) . . ?
C23 C24 C12 122.8(12) . . ?
C24 C25 C26 123.1(10) . . ?
C24 C25 H25A 118.5 . . ?
C26 C25 H25A 118.5 . . ?
C25 C26 C27 118.0(9) . . ?
C25 C26 C19 120.6(10) . . ?
C27 C26 C19 121.3(10) . . ?
C26 C27 C22 121.4(10) . . ?
C26 C27 H27A 119.3 . . ?
C22 C27 H27A 119.3 . . ?
C28 N1 C32 120.0 . . ?
C28 N1 Cd1 125.7(6) . . ?
C32 N1 Cd1 113.3(6) . . ?
N1 C28 C29 120.0 . . ?
N1 C28 H28A 120.0 . . ?
C29 C28 H28A 120.0 . . ?
C30 C29 C28 120.0 . . ?
C30 C29 H29A 120.0 . . ?
C28 C29 H29A 120.0 . . ?
C29 C30 C31 120.0 . . ?
C29 C30 C33 119.9(12) . . ?
C31 C30 C33 120.1(12) . . ?
C32 C31 C30 120.0 . . ?
C32 C31 H31A 120.0 . . ?
C30 C31 H31A 120.0 . . ?
C31 C32 N1 120.0 . . ?
C31 C32 H32A 120.0 . . ?
N1 C32 H32A 120.0 . . ?
N2 C33 C30 175(3) . . ?
N3 C34 C35 120.4(15) . . ?
N3 C34 H34A 119.8 . . ?
C35 C34 H34A 119.8 . . ?
C36 C35 C34 121.0(15) . . ?
C36 C35 H35A 119.5 . . ?
C34 C35 H35A 119.5 . . ?
C35 C36 C39 122.3(19) . . ?
C35 C36 C37 117.2(17) . . ?
C39 C36 C37 120(2) . . ?
C38 C37 C36 119.2(17) . . ?
C38 C37 H37A 120.4 . . ?
C36 C37 H37A 120.4 . . ?
N3 C38 C37 125.1(15) . . ?
N3 C38 H38A 117.5 . . ?
C37 C38 H38A 117.5 . . ?
N4 C39 C36 175(3) . . ?

loop_
_geom_bond_atom_site_label_1
_geom_bond_atom_site_label_2
_geom_bond_distance
_geom_bond_site_symmetry_2
_geom_bond_publ_flag
Cd1 O1 2.230(7) . ?
Cd1 O1 2.230(7) 2_957 ?
Cd1 N1 2.323(7) . ?
Cd1 N1 2.323(7) 2_957 ?
Cd1 O5 2.357(10) 1_645 ?
Cd1 O5 2.357(10) 2_867 ?
Cd2 O2 2.210(8) . ?
Cd2 O3 2.280(19) 1_546 ?
Cd2 N3 2.305(12) . ?
Cd2 O6 2.316(8) 1_645 ?
Cd2 O3A 2.32(2) 1_546 ?
Cd2 O4A 2.35(3) 1_546 ?
Cd2 O4 2.36(2) 1_546 ?
Cd2 O5 2.375(7) 1_645 ?
Cd2 C8 2.648(11) 1_546 ?
Cd2 C15 2.722(11) 1_645 ?
O1 C1 1.201(13) . ?
O2 C1 1.176(13) . ?
O5 C15 1.258(13) . ?
O6 C15 1.253(14) . ?
N2 C33 1.13(2) . ?
N3 C38 1.307(16) . ?
N3 C34 1.333(16) . ?
N4 C39 1.16(2) . ?
C1 C2 1.529(15) . ?
C2 C7 1.320(14) . ?
C2 C3 1.410(14) . ?
C3 C4 1.377(14) . ?
C3 H3A 0.9400 . ?
C4 C5 1.306(16) . ?
C4 H4A 0.9400 . ?
C5 C6 1.420(16) . ?
C5 C22 1.511(14) . ?
C6 C7 1.354(14) . ?
C6 H6A 0.9400 . ?
C7 H7A 0.9400 . ?
O3 C8 1.289(15) . ?
O4 C8 1.251(16) . ?
C8 C9 1.477(14) . ?
C9 C10 1.3900 . ?
C9 C14 1.3900 . ?
C10 C11 1.3900 . ?
C10 H10A 0.9400 . ?
C11 C12 1.3900 . ?
C11 H11A 0.9400 . ?
C12 C13 1.3900 . ?
C12 C24 1.485(13) . ?
C13 C14 1.3900 . ?
C13 H13A 0.9400 . ?
C14 H14A 0.9400 . ?
O3A C8A 1.279(15) . ?
O4A C8A 1.257(16) . ?
C8A C9A 1.482(14) . ?
C9A C10A 1.3900 . ?
C9A C14A 1.3900 . ?
C10A C11A 1.3900 . ?
C10A H10B 0.9400 . ?
C11A C12A 1.3900 . ?
C11A H11B 0.9400 . ?
C12A C13A 1.3900 . ?
C12A C24 1.481(14) . ?
C13A C14A 1.3900 . ?
C13A H13B 0.9400 . ?
C14A H14B 0.9400 . ?
C15 C16 1.471(14) . ?
C16 C21 1.373(15) . ?
C16 C17 1.384(15) . ?
C17 C18 1.357(13) . ?
C17 H17A 0.9400 . ?
C18 C19 1.368(15) . ?
C18 H18A 0.9400 . ?
C19 C20 1.430(16) . ?
C19 C26 1.497(14) . ?
C20 C21 1.380(14) . ?
C20 H20A 0.9400 . ?
C21 H21A 0.9400 . ?
C22 C23 1.356(14) . ?
C22 C27 1.370(14) . ?
C23 C24 1.369(14) . ?
C23 H23A 0.9400 . ?
C24 C25 1.362(14) . ?
C25 C26 1.365(14) . ?
C25 H25A 0.9400 . ?
C26 C27 1.368(14) . ?
C27 H27A 0.9400 . ?
N1 C28 1.3900 . ?
N1 C32 1.3900 . ?
C28 C29 1.3900 . ?
C28 H28A 0.9400 . ?
C29 C30 1.3900 . ?
C29 H29A 0.9400 . ?
C30 C31 1.3900 . ?
C30 C33 1.43(2) . ?
C31 C32 1.3900 . ?
C31 H31A 0.9400 . ?
C32 H32A 0.9400 . ?
C34 C35 1.376(19) . ?
C34 H34A 0.9400 . ?
C35 C36 1.32(2) . ?
C35 H35A 0.9400 . ?
C36 C39 1.36(3) . ?
C36 C37 1.36(2) . ?
C37 C38 1.32(2) . ?
C37 H37A 0.9400 . ?
C38 H38A 0.9400 . ?

loop_
_publcif_info_exptl_table_extra_item
sin_theta_over_lambda_max

loop_
_publcif_info_exptl_table_header_item
?
